data_7205032
loop_
_publ_author_name
'Hix, Gary B.'
'Turner, Adele'
'Kariuki, Benson M.'
'Tremayne, Maryjane'
'MacLean, Elizabeth J.'

_publ_section_title
;
 Strategies for the synthesis of porous metal phosphonate materialsBasis
 of a presentation given at Materials Discussion No. 5, 22???25 September
 2002, Madrid, Spain.
;
_journal_issue 11
_journal_name_full 'Journal of Materials Chemistry'
_journal_page_first 3220
_journal_paper_doi 10.1039/b204131f
_journal_volume 12
_journal_year 2002
_chemical_formula_sum 'C2 H6 N O5 P Zn'
_chemical_formula_weight 220.42
_chemical_melting_point decomposes
_chemical_name_common 'zinc amidomethylphosphonate'
_space_group_IT_number 33
_symmetry_cell_setting orthorhombic
_symmetry_space_group_name_Hall 'P 2c -2n'
_symmetry_space_group_name_H-M 'P n a 21'
_atom_sites_solution_hydrogens geom
_atom_sites_solution_primary direct
_atom_sites_solution_secondary difmap
_audit_creation_method SHELXL-97
_cell_angle_alpha 90.00
_cell_angle_beta 90.00
_cell_angle_gamma 90.00
_cell_formula_units_Z 4
_cell_length_a 9.5560(13)
_cell_length_b 12.611(2)
_cell_length_c 5.2318(8)
_cell_measurement_temperature 296(2)
_cell_measurement_theta_max 25.3
_cell_measurement_theta_min 3.2
_cell_volume 630.49(16)
_computing_molecular_graphics 'SHELXL-97 (Sheldrick, 1997)'
_computing_publication_material 'SHELXL-97 (Sheldrick, 1997)'
_computing_structure_refinement 'SHELXL-97 (Sheldrick, 1997)'
_computing_structure_solution 'SHELXL-97 (Sheldrick, 1997)'
_diffrn_ambient_temperature 296(2)
_diffrn_measured_fraction_theta_full 0.980
_diffrn_measured_fraction_theta_max 0.980
_diffrn_measurement_device_type 'Rigaku R-Axis diffractometer'
_diffrn_radiation_monochromator graphite
_diffrn_radiation_source 'fine-focus sealed tube'
_diffrn_radiation_type MoK\a
_diffrn_radiation_wavelength 0.71069
_diffrn_reflns_av_R_equivalents 0.0517
_diffrn_reflns_av_sigmaI/netI 0.0311
_diffrn_reflns_limit_h_max 11
_diffrn_reflns_limit_h_min -11
_diffrn_reflns_limit_k_max 15
_diffrn_reflns_limit_k_min -15
_diffrn_reflns_limit_l_max 6
_diffrn_reflns_limit_l_min -6
_diffrn_reflns_number 3659
_diffrn_reflns_theta_full 25.30
_diffrn_reflns_theta_max 25.30
_diffrn_reflns_theta_min 3.23
_exptl_absorpt_coefficient_mu 4.111
_exptl_absorpt_correction_T_max 0.8209
_exptl_absorpt_correction_T_min 0.2330
_exptl_crystal_colour colourless
_exptl_crystal_density_diffrn 2.322
_exptl_crystal_density_method 'not measured'
_exptl_crystal_description needle
_exptl_crystal_F_000 440
_exptl_crystal_size_max 0.50
_exptl_crystal_size_mid 0.10
_exptl_crystal_size_min 0.05
_refine_diff_density_max 0.820
_refine_diff_density_min -0.543
_refine_diff_density_rms 0.104
_refine_ls_abs_structure_details 'Flack H D (1983), Acta Cryst. A39, 876-881'
_refine_ls_abs_structure_Flack 0.06(3)
_refine_ls_extinction_method none
_refine_ls_goodness_of_fit_ref 1.085
_refine_ls_hydrogen_treatment mixed
_refine_ls_matrix_type full
_refine_ls_number_parameters 107
_refine_ls_number_reflns 1109
_refine_ls_number_restraints 1
_refine_ls_restrained_S_all 1.084
_refine_ls_R_factor_all 0.0313
_refine_ls_R_factor_gt 0.0311
_refine_ls_shift/su_max 0.005
_refine_ls_shift/su_mean 0.001
_refine_ls_structure_factor_coef Fsqd
_refine_ls_weighting_details 'calc w=1/[\s^2^(Fo^2^)+(0.0540P)^2^+0.8494P] where P=(Fo^2^+2Fc^2^)/3'
_refine_ls_weighting_scheme calc
_refine_ls_wR_factor_gt 0.0831
_refine_ls_wR_factor_ref 0.0833
_reflns_number_gt 1106
_reflns_number_total 1109
_reflns_threshold_expression >2sigma(I)
_cod_data_source_file b204131f.txt
_cod_data_source_block zncn
_cod_original_cell_volume 630.46(17)
_cod_original_sg_symbol_H-M Pna21
_cod_database_code 7205032

loop_
_symmetry_equiv_pos_as_xyz
'x, y, z'
'-x, -y, z+1/2'
'-x+1/2, y+1/2, z+1/2'
'x+1/2, -y+1/2, z'

loop_
_atom_site_label
_atom_site_type_symbol
_atom_site_fract_x
_atom_site_fract_y
_atom_site_fract_z
_atom_site_U_iso_or_equiv
_atom_site_adp_type
_atom_site_occupancy
_atom_site_symmetry_multiplicity
_atom_site_calc_flag
_atom_site_refinement_flags
_atom_site_disorder_assembly
_atom_site_disorder_group
Zn1 Zn 0.10765(4) 0.11513(3) 0.25399(16) 0.01660(19) Uani 1 1 d . . .
P1 P 0.19712(9) -0.00458(7) -0.2472(3) 0.0148(2) Uani 1 1 d . . .
O1 O 0.1656(4) 0.0983(2) -0.3892(7) 0.0214(7) Uani 1 1 d . . .
O2 O 0.2114(4) 0.0148(3) 0.0401(7) 0.0268(8) Uani 1 1 d . . .
O3 O 0.0920(3) -0.0923(3) -0.3055(7) 0.0245(11) Uani 1 1 d . . .
O4 O 0.3640(4) -0.2416(3) -0.3812(9) 0.0311(9) Uani 1 1 d . . .
O5 O -0.1469(4) 0.2171(3) 0.7355(14) 0.0421(9) Uani 1 1 d . . .
N1 N 0.4487(5) -0.1671(3) -0.0292(8) 0.0281(10) Uani 1 1 d . . .
C1 C 0.3638(5) -0.0540(3) -0.3603(11) 0.0174(9) Uani 1 1 d . . .
C2 C 0.3986(3) -0.1613(3) -0.250(2) 0.0188(8) Uani 1 1 d . . .
H1 H 0.430(6) 0.000(4) -0.276(15) 0.033(15) Uiso 1 1 d . . .
H2 H 0.361(5) -0.058(4) -0.552(13) 0.017(13) Uiso 1 1 d . . .
H3 H -0.059(9) 0.241(6) 0.646(16) 0.07(3) Uiso 1 1 d . . .
H4 H -0.214(6) 0.287(5) 0.666(12) 0.037(16) Uiso 1 1 d . . .

loop_
_atom_site_aniso_label
_atom_site_aniso_U_11
_atom_site_aniso_U_22
_atom_site_aniso_U_33
_atom_site_aniso_U_23
_atom_site_aniso_U_13
_atom_site_aniso_U_12
Zn1 0.0175(3) 0.0138(3) 0.0185(3) -0.0004(3) -0.0008(3) 0.00026(14)
P1 0.0158(4) 0.0127(5) 0.0160(5) 0.0010(7) -0.0002(7) 0.0024(3)
O1 0.0261(16) 0.0147(14) 0.0235(18) 0.0012(14) -0.0032(14) 0.0045(14)
O2 0.0332(19) 0.0322(19) 0.0150(17) -0.0011(14) 0.0001(15) 0.0139(15)
O3 0.0197(15) 0.0214(16) 0.032(3) -0.0077(15) 0.0075(13) -0.0038(12)
O4 0.043(2) 0.0174(18) 0.033(2) 0.0004(16) -0.0123(17) 0.0044(17)
O5 0.042(2) 0.0421(19) 0.043(3) 0.004(3) 0.000(3) 0.0007(16)
N1 0.046(2) 0.0141(19) 0.025(2) 0.0027(17) -0.023(2) 0.0038(18)
C1 0.018(2) 0.014(2) 0.020(2) 0.0033(19) 0.0023(18) 0.0011(17)
C2 0.0148(16) 0.0110(18) 0.031(2) 0.000(3) -0.003(2) 0.0008(13)

loop_
_atom_type_symbol
_atom_type_description
_atom_type_scat_dispersion_real
_atom_type_scat_dispersion_imag
_atom_type_scat_source
C C 0.0033 0.0016 'International Tables Vol C Tables 4.2.6.8 and 6.1.1.4'
H H 0.0000 0.0000 'International Tables Vol C Tables 4.2.6.8 and 6.1.1.4'
N N 0.0061 0.0033 'International Tables Vol C Tables 4.2.6.8 and 6.1.1.4'
O O 0.0106 0.0060 'International Tables Vol C Tables 4.2.6.8 and 6.1.1.4'
P P 0.1023 0.0942 'International Tables Vol C Tables 4.2.6.8 and 6.1.1.4'
Zn Zn 0.2839 1.4301 'International Tables Vol C Tables 4.2.6.8 and 6.1.1.4'

loop_
_geom_angle_atom_site_label_1
_geom_angle_atom_site_label_2
_geom_angle_atom_site_label_3
_geom_angle
_geom_angle_site_symmetry_1
_geom_angle_site_symmetry_3
_geom_angle_publ_flag
O3 Zn1 O2 107.94(16) 2 . ?
O3 Zn1 O1 114.32(15) 2 1_556 ?
O2 Zn1 O1 109.37(14) . 1_556 ?
O3 Zn1 O4 102.33(15) 2 3 ?
O2 Zn1 O4 108.62(17) . 3 ?
O1 Zn1 O4 113.88(16) 1_556 3 ?
O3 P1 O1 112.9(2) . . ?
O3 P1 O2 111.8(2) . . ?
O1 P1 O2 111.1(2) . . ?
O3 P1 C1 105.3(2) . . ?
O1 P1 C1 107.9(2) . . ?
O2 P1 C1 107.3(2) . . ?
P1 O1 Zn1 127.7(2) . 1_554 ?
P1 O2 Zn1 128.3(2) . . ?
P1 O3 Zn1 135.9(2) . 2_554 ?
C2 O4 Zn1 120.3(4) . 3_544 ?
C2 C1 P1 112.2(3) . . ?
N1 C2 O4 123.7(5) . . ?
N1 C2 C1 119.3(5) . . ?
O4 C2 C1 116.8(7) . . ?

loop_
_geom_bond_atom_site_label_1
_geom_bond_atom_site_label_2
_geom_bond_distance
_geom_bond_site_symmetry_2
_geom_bond_publ_flag
Zn1 O3 1.955(3) 2 ?
Zn1 O2 1.958(3) . ?
Zn1 O1 1.959(4) 1_556 ?
Zn1 O4 1.959(4) 3 ?
P1 O3 1.525(3) . ?
P1 O1 1.525(3) . ?
P1 O2 1.529(4) . ?
P1 C1 1.810(5) . ?
O1 Zn1 1.959(4) 1_554 ?
O3 Zn1 1.955(3) 2_554 ?
O4 C2 1.268(7) . ?
O4 Zn1 1.959(4) 3_544 ?
N1 C2 1.251(10) . ?
C1 C2 1.509(7) . ?
